data_7201130
loop_
_publ_author_name
'Li, Zhao-Yang'
'Wang, Ning'
'Dai, Jing-Wei'
'Yue, Shan-Tang'
'Liu, Ying-Liang'

_publ_section_title
;
 A series of novel 2D heterometallic 3d--4f heptanuclear complexes
 based on the linkages of Ln2(ina)6 chains and [Cu(CN)] chains
;
_journal_issue 9
_journal_name_full CrystEngComm
_journal_page_first 2003
_journal_paper_doi 10.1039/b905398k
_journal_volume 11
_journal_year 2009
_chemical_formula_moiety 'C83 H64 Cu10 N23 O32 Sm4'
_chemical_formula_sum 'C83 H64 Cu10 N23 O32 Sm4'
_chemical_formula_weight 3132.52
_chemical_name_systematic
;
?
;
_space_group_IT_number 15
_symmetry_cell_setting monoclinic
_symmetry_space_group_name_Hall '-C 2yc'
_symmetry_space_group_name_H-M 'C 1 2/c 1'
_atom_sites_solution_hydrogens geom
_atom_sites_solution_primary direct
_atom_sites_solution_secondary difmap
_audit_creation_method SHELXL-97
_cell_angle_alpha 90.00
_cell_angle_beta 120.8200(10)
_cell_angle_gamma 90.00
_cell_formula_units_Z 4
_cell_length_a 39.020(2)
_cell_length_b 9.6088(5)
_cell_length_c 30.5665(15)
_cell_measurement_reflns_used 5521
_cell_measurement_temperature 293(2)
_cell_measurement_theta_max 26.82
_cell_measurement_theta_min 2.41
_cell_volume 9842.0(9)
_computing_cell_refinement 'SAINT (Bruker, 2004)'
_computing_data_collection 'APEX-II (Bruker, 2004)'
_computing_data_reduction 'Apex2 (Bruker, 2004)'
_computing_molecular_graphics 'SHELXTL-XP (Bruker, 2004)'
_computing_publication_material SHELXL-97
_computing_structure_refinement 'SHELXL-97 (Sheldrick, 1997)'
_computing_structure_solution 'SHELXS-97 (Sheldrick, 1990)'
_diffrn_ambient_temperature 293(2)
_diffrn_measured_fraction_theta_full 0.999
_diffrn_measured_fraction_theta_max 0.999
_diffrn_measurement_device_type 'Bruker APEX-II area-detector diffractometer'
_diffrn_measurement_method '\f and \w scan'
_diffrn_radiation_monochromator graphite
_diffrn_radiation_source 'fine-focus sealed tube'
_diffrn_radiation_type MoK\a
_diffrn_radiation_wavelength 0.71073
_diffrn_reflns_av_R_equivalents 0.0396
_diffrn_reflns_av_sigmaI/netI 0.0455
_diffrn_reflns_limit_h_max 46
_diffrn_reflns_limit_h_min -46
_diffrn_reflns_limit_k_max 11
_diffrn_reflns_limit_k_min -11
_diffrn_reflns_limit_l_max 31
_diffrn_reflns_limit_l_min -36
_diffrn_reflns_number 24415
_diffrn_reflns_theta_full 25.00
_diffrn_reflns_theta_max 25.00
_diffrn_reflns_theta_min 2.11
_exptl_absorpt_coefficient_mu 4.547
_exptl_absorpt_correction_T_max 0.1745
_exptl_absorpt_correction_T_min 0.0815
_exptl_absorpt_correction_type multi-scan
_exptl_absorpt_process_details SADABS
_exptl_crystal_colour yellow
_exptl_crystal_density_diffrn 2.114
_exptl_crystal_density_method 'not measured'
_exptl_crystal_description block
_exptl_crystal_F_000 6068.0
_exptl_crystal_size_max 0.30
_exptl_crystal_size_mid 0.20
_exptl_crystal_size_min 0.16
_refine_diff_density_max 1.324
_refine_diff_density_min -0.953
_refine_diff_density_rms 0.125
_refine_ls_extinction_method none
_refine_ls_goodness_of_fit_ref 1.042
_refine_ls_hydrogen_treatment constr
_refine_ls_matrix_type full
_refine_ls_number_parameters 685
_refine_ls_number_reflns 8660
_refine_ls_number_restraints 192
_refine_ls_restrained_S_all 1.054
_refine_ls_R_factor_all 0.0514
_refine_ls_R_factor_gt 0.0366
_refine_ls_shift/su_max 0.002
_refine_ls_shift/su_mean 0.000
_refine_ls_structure_factor_coef Fsqd
_refine_ls_weighting_details 'calc w=1/[\s^2^(Fo^2^)+(0.0349P)^2^+46.0500P] where P=(Fo^2^+2Fc^2^)/3'
_refine_ls_weighting_scheme calc
_refine_ls_wR_factor_gt 0.0829
_refine_ls_wR_factor_ref 0.0905
_reflns_number_gt 6800
_reflns_number_total 8660
_reflns_threshold_expression >2sigma(I)
_cod_data_source_file b905398k.txt
_cod_data_source_block 5
_cod_original_cell_volume 9842.1(9)
_cod_original_sg_symbol_H-M 'C 2/c'
_cod_database_code 7201130

loop_
_symmetry_equiv_pos_as_xyz
'x, y, z'
'-x, y, -z+1/2'
'x+1/2, y+1/2, z'
'-x+1/2, y+1/2, -z+1/2'
'-x, -y, -z'
'x, -y, z-1/2'
'-x+1/2, -y+1/2, -z'
'x+1/2, -y+1/2, z-1/2'

loop_
_atom_site_label
_atom_site_type_symbol
_atom_site_fract_x
_atom_site_fract_y
_atom_site_fract_z
_atom_site_U_iso_or_equiv
_atom_site_adp_type
_atom_site_occupancy
_atom_site_symmetry_multiplicity
_atom_site_calc_flag
_atom_site_refinement_flags
_atom_site_disorder_assembly
_atom_site_disorder_group
C1 C 0.40093(19) 1.5296(6) 1.3700(2) 0.0335(15) Uani 1 1 d . . .
C2 C 0.40958(18) 1.0290(6) 1.3782(2) 0.0328(15) Uani 1 1 d . . .
C3 C 0.33329(18) 0.6194(6) 1.2419(2) 0.0324(9) Uani 1 1 d U . .
H4 H 0.3460 0.5349 1.2554 0.039 Uiso 1 1 calc R . .
C4 C 0.30236(18) 0.6220(6) 1.1922(2) 0.0313(8) Uani 1 1 d U . .
H3 H 0.2939 0.5402 1.1733 0.038 Uiso 1 1 calc R . .
C5 C 0.28381(19) 0.7476(6) 1.1705(2) 0.0303(7) Uani 1 1 d U . .
C6 C 0.29754(18) 0.8630(6) 1.2011(2) 0.0339(8) Uani 1 1 d U . .
H6 H 0.2860 0.9495 1.1885 0.041 Uiso 1 1 calc R . .
C7 C 0.32859(19) 0.8504(6) 1.2509(2) 0.0359(10) Uani 1 1 d U . .
H5 H 0.3376 0.9305 1.2707 0.043 Uiso 1 1 calc R . .
C8 C 0.24935(18) 0.7538(6) 1.1166(2) 0.0288(9) Uani 1 1 d U . .
C9 C 0.2253(2) 0.2371(7) 1.1419(2) 0.0350(9) Uani 1 1 d U . .
C10 C 0.2505(2) 0.2005(7) 1.1977(2) 0.0364(8) Uani 1 1 d U . .
C11 C 0.2384(2) 0.1022(7) 1.2190(2) 0.0384(9) Uani 1 1 d U . .
H10 H 0.2144 0.0553 1.1993 0.046 Uiso 1 1 calc R . .
C12 C 0.2624(2) 0.0731(7) 1.2705(2) 0.0395(10) Uani 1 1 d U . .
H9 H 0.2534 0.0083 1.2849 0.047 Uiso 1 1 calc R . .
C13 C 0.3096(2) 0.2239(7) 1.2786(3) 0.0426(10) Uani 1 1 d U . .
H8 H 0.3346 0.2644 1.2986 0.051 Uiso 1 1 calc R . .
C14 C 0.2870(2) 0.2616(7) 1.2279(2) 0.0394(9) Uani 1 1 d U . .
H11 H 0.2965 0.3277 1.2144 0.047 Uiso 1 1 calc R . .
C15 C 0.1126(2) 0.2246(7) 1.0293(3) 0.0402(10) Uani 1 1 d U . .
C16 C 0.0679(2) 0.2392(7) 1.0039(3) 0.0447(9) Uani 1 1 d U . .
C17 C 0.0438(2) 0.1262(7) 0.9912(3) 0.0474(10) Uani 1 1 d U . .
H16 H 0.0548 0.0379 1.0018 0.057 Uiso 1 1 calc R . .
C18 C 0.0026(2) 0.1435(7) 0.9620(3) 0.0492(11) Uani 1 1 d U . .
H19 H -0.0134 0.0646 0.9538 0.059 Uiso 1 1 calc R . .
C19 C 0.0081(2) 0.3752(7) 0.9632(3) 0.0528(12) Uani 1 1 d U . .
H18 H -0.0037 0.4627 0.9564 0.063 Uiso 1 1 calc R . .
C20 C 0.0494(2) 0.3666(7) 0.9915(3) 0.0500(10) Uani 1 1 d U . .
H17 H 0.0646 0.4475 1.0022 0.060 Uiso 1 1 calc R . .
C21 C 0.1371(2) 0.2461(7) 0.9431(2) 0.0355(10) Uani 1 1 d U . .
C22 C 0.1006(2) 0.2722(7) 0.8914(2) 0.0382(8) Uani 1 1 d U . .
C23 C 0.0801(2) 0.1631(7) 0.8596(2) 0.0414(9) Uani 1 1 d U . .
H22 H 0.0891 0.0726 0.8696 0.050 Uiso 1 1 calc R . .
C24 C 0.0467(2) 0.1864(7) 0.8134(2) 0.0436(11) Uani 1 1 d U . .
H23 H 0.0333 0.1109 0.7925 0.052 Uiso 1 1 calc R . .
C25 C 0.0866(2) 0.4035(7) 0.8746(2) 0.0411(9) Uani 1 1 d U . .
H25 H 0.0999 0.4801 0.8948 0.049 Uiso 1 1 calc R . .
C26 C 0.0524(2) 0.4219(7) 0.8272(2) 0.0431(11) Uani 1 1 d U . .
H24 H 0.0431 0.5118 0.8161 0.052 Uiso 1 1 calc R . .
C27 C 0.0091(2) 0.6854(7) 0.8864(3) 0.0574(12) Uani 1 1 d U . .
H29 H -0.0093 0.6130 0.8728 0.069 Uiso 1 1 calc R . .
C28 C 0.0482(2) 0.6555(7) 0.9222(3) 0.0543(10) Uani 1 1 d U . .
H28 H 0.0557 0.5642 0.9329 0.065 Uiso 1 1 calc R . .
C29 C 0.0760(2) 0.7601(7) 0.9420(3) 0.0487(9) Uani 1 1 d U . .
C30 C 0.1190(2) 0.7259(7) 0.9783(3) 0.0438(11) Uani 1 1 d U . .
C31 C 0.0635(2) 0.8889(7) 0.9227(3) 0.0513(10) Uani 1 1 d U . .
H31 H 0.0815 0.9625 0.9338 0.062 Uiso 1 1 calc R . .
C32 C 0.0240(2) 0.9111(7) 0.8865(3) 0.0527(12) Uani 1 1 d U . .
H30 H 0.0165 0.9999 0.8727 0.063 Uiso 1 1 calc R . .
C33 C -0.1559(3) 0.7837(9) 0.6115(3) 0.060(2) Uani 1 1 d U . .
C34 C -0.07173(18) 0.5352(7) 0.7744(2) 0.0308(14) Uani 1 1 d U . .
C35 C -0.14256(19) 0.1822(7) 0.6772(2) 0.0367(10) Uani 1 1 d U . .
H35 H -0.1268 0.1065 0.6954 0.044 Uiso 1 1 calc R . .
C36 C -0.17779(18) 0.1573(7) 0.6329(2) 0.0351(8) Uani 1 1 d U . .
H36 H -0.1853 0.0668 0.6211 0.042 Uiso 1 1 calc R . .
C37 C -0.20225(19) 0.2687(6) 0.6059(2) 0.0338(8) Uani 1 1 d U . .
C38 C -0.18805(18) 0.4016(6) 0.6237(2) 0.0362(8) Uani 1 1 d U . .
H37 H -0.2028 0.4793 0.6059 0.043 Uiso 1 1 calc R . .
C39 C -0.15176(18) 0.4168(7) 0.6682(2) 0.0374(10) Uani 1 1 d U . .
H34 H -0.1423 0.5064 0.6794 0.045 Uiso 1 1 calc R . .
C40 C -0.24364(19) 0.2441(6) 0.5620(2) 0.0322(9) Uani 1 1 d U . .
C41 C -0.06287(19) 1.1582(6) 0.7879(2) 0.0321(15) Uani 1 1 d . . .
C42 C -0.01678(19) 0.8124(7) 0.7386(3) 0.0579(19) Uani 0.50 1 d P . .
Cu1 Cu 0.39160(2) 0.71936(8) 1.35052(3) 0.0363(2) Uani 1 1 d . . .
Cu2 Cu 0.42285(2) 1.22028(8) 1.39116(3) 0.0401(2) Uani 1 1 d . . .
Cu3 Cu -0.07261(3) 0.79439(11) 0.70436(4) 0.0650(3) Uani 1 1 d . . .
Cu4 Cu -0.07728(3) 0.34225(8) 0.76807(3) 0.0410(2) Uani 1 1 d . . .
Cu5 Cu -0.05665(2) 0.84211(8) 0.80087(3) 0.0386(2) Uani 1 1 d . . .
Sm1 Sm 0.186437(9) 0.47079(3) 1.045975(11) 0.02327(9) Uani 1 1 d . . .
Sm2 Sm 0.184206(9) 0.00724(3) 1.038596(11) 0.02536(9) Uani 1 1 d . . .
N1 N 0.40617(16) 1.4123(6) 1.3791(2) 0.0441(14) Uani 1 1 d . . .
N2 N 0.40331(17) 0.9130(6) 1.3707(2) 0.0430(14) Uani 1 1 d . . .
N3 N 0.34616(15) 0.7314(5) 1.27192(19) 0.0320(12) Uani 1 1 d . . .
N4 N 0.29704(18) 0.1316(6) 1.2999(2) 0.0466(15) Uani 1 1 d . . .
N5 N -0.01509(17) 0.2643(5) 0.9455(2) 0.0491(16) Uani 1 1 d . . .
N6 N 0.03248(16) 0.3157(6) 0.79710(19) 0.0448(15) Uani 1 1 d . . .
N7 N -0.07018(18) 0.6542(7) 0.7781(2) 0.0578(17) Uani 1 1 d . . .
N8 N -0.12972(15) 0.3097(5) 0.6956(2) 0.0365(13) Uani 1 1 d . . .
N9 N -0.06103(17) 1.0408(7) 0.7917(2) 0.0521(16) Uani 1 1 d . . .
N10 N -0.1250(3) 0.7879(8) 0.6465(3) 0.088(3) Uani 1 1 d . . .
N11 N -0.00331(16) 0.8156(6) 0.8705(2) 0.0467(15) Uani 1 1 d . . .
N13 N -0.01678(19) 0.8124(7) 0.7386(3) 0.0579(19) Uani 0.50 1 d P . .
O1 O 0.23223(13) 0.6436(4) 1.09639(15) 0.0408(11) Uani 1 1 d . . .
O2 O 0.23994(12) 0.8706(4) 1.09564(15) 0.0385(11) Uani 1 1 d . . .
O3 O 0.22520(13) 0.3598(4) 1.12938(15) 0.0418(11) Uani 1 1 d . . .
O4 O 0.20643(15) 0.1397(5) 1.11272(17) 0.0557(14) Uani 1 1 d . . .
O5 O 0.12515(13) 0.1028(5) 1.03267(17) 0.0441(12) Uani 1 1 d . . .
O6 O 0.13328(13) 0.3322(4) 1.04255(17) 0.0405(11) Uani 1 1 d . . .
O7 O 0.12727(12) 0.6031(4) 0.99257(15) 0.0380(11) Uani 1 1 d . . .
O8 O 0.14415(13) 0.8210(4) 0.99182(17) 0.0409(11) Uani 1 1 d . . .
O9 O 0.14520(13) 0.1235(5) 0.95670(16) 0.0486(13) Uani 1 1 d . . .
O10 O 0.15606(13) 0.3508(5) 0.96746(16) 0.0459(12) Uani 1 1 d . . .
O11 O -0.26553(14) 0.3466(5) 0.54278(17) 0.0531(14) Uani 1 1 d . . .
O12 O -0.25456(12) 0.1209(4) 0.54998(16) 0.0396(11) Uani 1 1 d . . .
O1W O 0.20912(13) -0.0834(5) 0.98236(16) 0.0459(12) Uani 1 1 d . . .
H1W H 0.1944 -0.1207 0.9576 0.069 Uiso 1 1 d R . .
H2W H 0.2307 -0.0340 0.9872 0.069 Uiso 1 1 d R . .
O2W O 0.16534(15) -0.1246(5) 1.09502(19) 0.0534(13) Uani 1 1 d . . .
H4W H 0.1602 -0.2188 1.0914 0.080 Uiso 1 1 d R . .
H3W H 0.1393 -0.0903 1.0791 0.080 Uiso 1 1 d R . .
O3W O 0.20217(13) 0.6041(4) 0.98767(16) 0.0416(11) Uani 1 1 d . . .
H6W H 0.2109 0.7073 0.9971 0.062 Uiso 1 1 d R . .
H5W H 0.1907 0.6448 0.9583 0.062 Uiso 1 1 d R . .
O4W O 0.16185(13) 0.5796(4) 1.09920(15) 0.0367(10) Uani 1 1 d . . .
H8W H 0.1735 0.6014 1.1318 0.055 Uiso 1 1 d R . .
H7W H 0.1453 0.5222 1.0979 0.055 Uiso 1 1 d R . .

loop_
_atom_site_aniso_label
_atom_site_aniso_U_11
_atom_site_aniso_U_22
_atom_site_aniso_U_33
_atom_site_aniso_U_23
_atom_site_aniso_U_13
_atom_site_aniso_U_12
C1 0.031(4) 0.028(4) 0.033(4) 0.000(3) 0.010(3) 0.001(3)
C2 0.029(4) 0.021(3) 0.043(4) -0.003(3) 0.015(3) -0.005(3)
C3 0.0340(18) 0.0251(17) 0.0273(17) 0.0005(15) 0.0080(15) 0.0016(15)
C4 0.0334(17) 0.0247(15) 0.0268(15) 0.0001(13) 0.0089(13) 0.0014(14)
C5 0.0327(16) 0.0247(14) 0.0262(15) 0.0002(12) 0.0098(13) 0.0010(13)
C6 0.0351(17) 0.0257(15) 0.0282(16) -0.0007(13) 0.0070(13) 0.0015(14)
C7 0.0364(19) 0.0261(17) 0.0294(17) -0.0018(15) 0.0055(15) 0.0018(16)
C8 0.0314(18) 0.0246(16) 0.0254(16) 0.0005(14) 0.0110(14) 0.0009(15)
C9 0.0345(18) 0.0364(18) 0.0279(17) 0.0031(15) 0.0114(15) -0.0006(15)
C10 0.0356(16) 0.0372(16) 0.0288(16) 0.0044(13) 0.0109(13) -0.0014(13)
C11 0.0367(17) 0.0390(17) 0.0307(16) 0.0057(14) 0.0109(14) -0.0013(14)
C12 0.0378(19) 0.0402(19) 0.0316(18) 0.0068(16) 0.0113(16) -0.0010(16)
C13 0.0388(19) 0.0393(19) 0.0321(18) 0.0045(16) 0.0054(16) -0.0034(16)
C14 0.0373(17) 0.0381(17) 0.0302(16) 0.0048(14) 0.0082(14) -0.0030(14)
C15 0.0272(18) 0.0333(18) 0.055(2) 0.0060(17) 0.0171(17) -0.0019(16)
C16 0.0292(17) 0.0344(16) 0.059(2) 0.0060(15) 0.0139(15) -0.0021(14)
C17 0.0303(17) 0.0354(17) 0.061(2) 0.0078(16) 0.0122(16) -0.0032(15)
C18 0.0310(19) 0.0361(19) 0.063(2) 0.0085(18) 0.0111(18) -0.0041(17)
C19 0.0332(19) 0.0366(19) 0.065(2) 0.0047(18) 0.0080(18) -0.0002(17)
C20 0.0318(18) 0.0358(17) 0.063(2) 0.0052(16) 0.0099(16) -0.0013(15)
C21 0.0350(19) 0.0383(18) 0.0252(17) -0.0012(16) 0.0097(15) -0.0008(16)
C22 0.0369(18) 0.0387(16) 0.0267(16) -0.0011(14) 0.0074(13) -0.0011(14)
C23 0.0386(18) 0.0396(17) 0.0286(16) -0.0009(15) 0.0048(14) -0.0022(15)
C24 0.040(2) 0.0410(19) 0.0298(18) -0.0013(16) 0.0031(16) -0.0029(17)
C25 0.0389(18) 0.0389(17) 0.0286(16) -0.0012(15) 0.0051(14) -0.0003(15)
C26 0.040(2) 0.0391(19) 0.0300(18) -0.0006(16) 0.0036(16) 0.0004(17)
C27 0.037(2) 0.0378(19) 0.058(2) 0.0115(18) -0.0038(18) -0.0062(17)
C28 0.0358(19) 0.0359(17) 0.056(2) 0.0109(16) -0.0020(16) -0.0058(15)
C29 0.0333(18) 0.0327(16) 0.052(2) 0.0088(15) 0.0012(15) -0.0051(14)
C30 0.031(2) 0.0308(18) 0.048(2) 0.0073(17) 0.0045(16) -0.0041(16)
C31 0.0348(19) 0.0329(17) 0.053(2) 0.0090(16) -0.0014(16) -0.0054(15)
C32 0.036(2) 0.0329(19) 0.054(2) 0.0091(18) -0.0026(17) -0.0049(17)
C33 0.060(2) 0.061(2) 0.059(2) 0.0014(10) 0.0295(14) -0.0003(10)
C34 0.0310(16) 0.0280(16) 0.0311(16) 0.0001(10) 0.0142(11) -0.0008(10)
C35 0.0321(19) 0.0313(18) 0.0372(19) -0.0013(16) 0.0109(15) 0.0008(16)
C36 0.0312(17) 0.0307(16) 0.0365(17) -0.0014(14) 0.0124(14) 0.0005(14)
C37 0.0305(16) 0.0307(15) 0.0356(16) -0.0012(13) 0.0137(13) 0.0008(13)
C38 0.0318(17) 0.0306(16) 0.0375(17) -0.0013(14) 0.0115(14) 0.0014(14)
C39 0.0324(19) 0.0306(18) 0.0383(19) -0.0015(16) 0.0103(15) 0.0009(16)
C40 0.0295(18) 0.0310(17) 0.0345(18) -0.0008(15) 0.0152(15) 0.0011(15)
C41 0.038(4) 0.011(3) 0.035(4) 0.007(3) 0.009(3) 0.001(3)
C42 0.049(4) 0.073(5) 0.053(5) -0.003(4) 0.027(4) -0.002(3)
Cu1 0.0370(5) 0.0300(4) 0.0311(4) 0.0005(3) 0.0097(4) 0.0005(3)
Cu2 0.0316(5) 0.0296(4) 0.0494(5) -0.0031(4) 0.0138(4) -0.0013(3)
Cu3 0.0424(6) 0.0626(7) 0.0684(7) -0.0034(5) 0.0129(5) 0.0043(5)
Cu4 0.0404(5) 0.0245(4) 0.0444(5) 0.0005(4) 0.0120(4) -0.0009(4)
Cu5 0.0321(5) 0.0246(4) 0.0435(5) 0.0024(3) 0.0082(4) 0.0011(3)
Sm1 0.01994(16) 0.01939(16) 0.01959(16) 0.00040(12) 0.00229(12) -0.00058(12)
Sm2 0.02159(17) 0.01900(16) 0.02200(16) 0.00183(12) 0.00145(13) -0.00123(12)
N1 0.036(3) 0.042(4) 0.042(3) -0.003(3) 0.011(3) 0.000(3)
N2 0.043(4) 0.047(4) 0.030(3) 0.001(3) 0.013(3) -0.002(3)
N3 0.030(3) 0.027(3) 0.029(3) -0.001(2) 0.008(2) -0.001(2)
N4 0.052(4) 0.050(4) 0.028(3) 0.014(3) 0.014(3) 0.017(3)
N5 0.029(3) 0.032(3) 0.065(4) 0.010(3) 0.008(3) -0.001(2)
N6 0.037(3) 0.055(4) 0.024(3) 0.004(3) 0.002(3) 0.002(3)
N7 0.042(4) 0.060(4) 0.061(4) 0.007(3) 0.019(3) 0.004(3)
N8 0.030(3) 0.027(3) 0.040(3) 0.000(2) 0.009(3) -0.001(2)
N9 0.038(4) 0.063(5) 0.041(4) -0.003(3) 0.010(3) -0.002(3)
N10 0.087(7) 0.088(6) 0.095(6) 0.023(5) 0.051(6) 0.004(5)
N11 0.027(3) 0.035(3) 0.056(4) 0.019(3) 0.005(3) 0.001(3)
N13 0.049(4) 0.073(5) 0.053(5) -0.003(4) 0.027(4) -0.002(3)
O1 0.040(3) 0.029(2) 0.031(2) -0.0007(19) 0.002(2) -0.011(2)
O2 0.032(3) 0.027(2) 0.037(3) 0.011(2) 0.004(2) 0.0043(19)
O3 0.045(3) 0.036(3) 0.028(2) 0.013(2) 0.008(2) 0.002(2)
O4 0.058(3) 0.047(3) 0.032(3) -0.016(2) 0.002(2) 0.001(3)
O5 0.031(3) 0.037(3) 0.052(3) -0.008(2) 0.013(2) 0.001(2)
O6 0.028(2) 0.039(3) 0.046(3) 0.005(2) 0.013(2) -0.006(2)
O7 0.025(2) 0.030(2) 0.037(2) 0.010(2) -0.0004(19) 0.0038(19)
O8 0.030(3) 0.028(2) 0.046(3) -0.003(2) 0.006(2) -0.006(2)
O9 0.038(3) 0.045(3) 0.035(3) 0.019(2) -0.002(2) -0.001(2)
O10 0.035(3) 0.055(3) 0.027(2) -0.017(2) 0.001(2) -0.001(2)
O11 0.038(3) 0.054(3) 0.040(3) -0.010(2) 0.001(2) 0.020(2)
O12 0.032(3) 0.034(3) 0.042(3) -0.001(2) 0.011(2) -0.007(2)
O1W 0.040(3) 0.055(3) 0.037(3) -0.008(2) 0.015(2) -0.005(2)
O2W 0.065(4) 0.038(3) 0.070(3) 0.014(3) 0.043(3) 0.005(2)
O3W 0.045(3) 0.037(3) 0.039(3) 0.013(2) 0.019(2) 0.002(2)
O4W 0.041(3) 0.041(3) 0.025(2) -0.009(2) 0.015(2) -0.007(2)

loop_
_atom_type_symbol
_atom_type_description
_atom_type_scat_dispersion_real
_atom_type_scat_dispersion_imag
_atom_type_scat_source
C C 0.0033 0.0016 'International Tables Vol C Tables 4.2.6.8 and 6.1.1.4'
H H 0.0000 0.0000 'International Tables Vol C Tables 4.2.6.8 and 6.1.1.4'
N N 0.0061 0.0033 'International Tables Vol C Tables 4.2.6.8 and 6.1.1.4'
O O 0.0106 0.0060 'International Tables Vol C Tables 4.2.6.8 and 6.1.1.4'
Cu Cu 0.3201 1.2651 'International Tables Vol C Tables 4.2.6.8 and 6.1.1.4'
Sm Sm -0.1638 3.4418 'International Tables Vol C Tables 4.2.6.8 and 6.1.1.4'

loop_
_geom_angle_atom_site_label_1
_geom_angle_atom_site_label_2
_geom_angle_atom_site_label_3
_geom_angle
_geom_angle_site_symmetry_1
_geom_angle_site_symmetry_3
_geom_angle_publ_flag
N1 C1 Cu1 176.0(6) . 1_565 ?
N2 C2 Cu2 176.8(6) . . ?
N3 C3 C4 123.6(6) . . ?
N3 C3 H4 118.2 . . ?
C4 C3 H4 118.2 . . ?
C3 C4 C5 119.4(6) . . ?
C3 C4 H3 120.3 . . ?
C5 C4 H3 120.3 . . ?
C6 C5 C4 116.8(6) . . ?
C6 C5 C8 122.3(5) . . ?
C4 C5 C8 120.8(5) . . ?
C5 C6 C7 119.7(6) . . ?
C5 C6 H6 120.1 . . ?
C7 C6 H6 120.1 . . ?
N3 C7 C6 123.8(6) . . ?
N3 C7 H5 118.1 . . ?
C6 C7 H5 118.1 . . ?
O1 C8 O2 124.8(6) . . ?
O1 C8 C5 117.8(5) . . ?
O2 C8 C5 117.4(5) . . ?
O3 C9 O4 126.1(6) . . ?
O3 C9 C10 117.8(6) . . ?
O4 C9 C10 116.1(6) . . ?
C11 C10 C14 118.1(6) . . ?
C11 C10 C9 121.1(6) . . ?
C14 C10 C9 120.8(6) . . ?
C10 C11 C12 118.9(6) . . ?
C10 C11 H10 120.5 . . ?
C12 C11 H10 120.5 . . ?
N4 C12 C11 123.7(6) . . ?
N4 C12 H9 118.2 . . ?
C11 C12 H9 118.2 . . ?
N4 C13 C14 122.6(7) . . ?
N4 C13 H8 118.7 . . ?
C14 C13 H8 118.7 . . ?
C10 C14 C13 119.2(6) . . ?
C10 C14 H11 120.4 . . ?
C13 C14 H11 120.4 . . ?
O6 C15 O5 126.2(6) . . ?
O6 C15 C16 118.3(6) . . ?
O5 C15 C16 115.4(6) . . ?
C17 C16 C20 116.6(7) . . ?
C17 C16 C15 121.4(6) . . ?
C20 C16 C15 122.0(6) . . ?
C16 C17 C18 119.4(7) . . ?
C16 C17 H16 120.3 . . ?
C18 C17 H16 120.3 . . ?
N5 C18 C17 123.9(6) . . ?
N5 C18 H19 118.0 . . ?
C17 C18 H19 118.0 . . ?
N5 C19 C20 122.7(7) . . ?
N5 C19 H18 118.6 . . ?
C20 C19 H18 118.6 . . ?
C16 C20 C19 120.3(7) . . ?
C16 C20 H17 119.9 . . ?
C19 C20 H17 119.9 . . ?
O9 C21 O10 126.8(6) . . ?
O9 C21 C22 116.8(6) . . ?
O10 C21 C22 116.4(6) . . ?
C25 C22 C23 117.6(6) . . ?
C25 C22 C21 121.8(6) . . ?
C23 C22 C21 120.6(6) . . ?
C24 C23 C22 120.6(7) . . ?
C24 C23 H22 119.7 . . ?
C22 C23 H22 119.7 . . ?
N6 C24 C23 121.9(6) . . ?
N6 C24 H23 119.1 . . ?
C23 C24 H23 119.1 . . ?
C22 C25 C26 119.7(6) . . ?
C22 C25 H25 120.2 . . ?
C26 C25 H25 120.2 . . ?
N6 C26 C25 122.2(6) . . ?
N6 C26 H24 118.9 . . ?
C25 C26 H24 118.9 . . ?
N11 C27 C28 122.0(7) . . ?
N11 C27 H29 119.0 . . ?
C28 C27 H29 119.0 . . ?
C29 C28 C27 120.1(7) . . ?
C29 C28 H28 119.9 . . ?
C27 C28 H28 119.9 . . ?
C31 C29 C28 116.7(6) . . ?
C31 C29 C30 122.9(6) . . ?
C28 C29 C30 120.0(6) . . ?
O7 C30 O8 124.2(6) . . ?
O7 C30 C29 117.3(6) . . ?
O8 C30 C29 118.5(6) . . ?
C29 C31 C32 120.0(7) . . ?
C29 C31 H31 120.0 . . ?
C32 C31 H31 120.0 . . ?
N11 C32 C31 123.9(6) . . ?
N11 C32 H30 118.1 . . ?
C31 C32 H30 118.1 . . ?
N7 C34 Cu4 176.5(6) . . ?
N8 C35 C36 123.2(6) . . ?
N8 C35 H35 118.4 . . ?
C36 C35 H35 118.4 . . ?
C35 C36 C37 119.3(6) . . ?
C35 C36 H36 120.3 . . ?
C37 C36 H36 120.3 . . ?
C38 C37 C36 117.4(6) . . ?
C38 C37 C40 121.8(6) . . ?
C36 C37 C40 120.5(6) . . ?
C39 C38 C37 119.1(6) . . ?
C39 C38 H37 120.4 . . ?
C37 C38 H37 120.4 . . ?
N8 C39 C38 123.1(6) . . ?
N8 C39 H34 118.5 . . ?
C38 C39 H34 118.5 . . ?
O11 C40 O12 124.5(6) . . ?
O11 C40 C37 117.7(6) . . ?
O12 C40 C37 117.6(5) . . ?
N9 C41 Cu4 166.6(6) . 1_565 ?
N13 C42 C42 0.0(11) 2_556 2_556 ?
N13 C42 Cu3 173.8(6) 2_556 . ?
C42 C42 Cu3 173.8(6) 2_556 . ?
C1 Cu1 N2 147.9(3) 1_545 . ?
C1 Cu1 N3 108.7(2) 1_545 . ?
N2 Cu1 N3 103.3(2) . . ?
C2 Cu2 N1 149.2(3) . . ?
C2 Cu2 N5 108.1(2) . 8_566 ?
N1 Cu2 N5 102.7(2) . 8_566 ?
C42 Cu3 N10 155.4(3) . . ?
C42 Cu3 Cu5 79.9(2) . . ?
N10 Cu3 Cu5 123.6(3) . . ?
C41 Cu4 C34 155.7(3) 1_545 . ?
C41 Cu4 N8 99.7(2) 1_545 . ?
C34 Cu4 N8 104.6(2) . . ?
N7 Cu5 N9 153.8(3) . . ?
N7 Cu5 N11 101.5(2) . . ?
N9 Cu5 N11 103.7(2) . . ?
N7 Cu5 Cu3 65.1(2) . . ?
N9 Cu5 Cu3 93.14(18) . . ?
N11 Cu5 Cu3 129.55(18) . . ?
O1 Sm1 O10 146.07(17) . . ?
O1 Sm1 O7 102.45(15) . . ?
O10 Sm1 O7 76.12(15) . . ?
O1 Sm1 O12 80.73(16) . 8_556 ?
O10 Sm1 O12 80.92(15) . 8_556 ?
O7 Sm1 O12 142.22(15) . 8_556 ?
O1 Sm1 O6 139.90(16) . . ?
O10 Sm1 O6 73.44(16) . . ?
O7 Sm1 O6 75.96(15) . . ?
O12 Sm1 O6 125.19(15) 8_556 . ?
O1 Sm1 O3 76.55(14) . . ?
O10 Sm1 O3 124.56(16) . . ?
O7 Sm1 O3 143.80(15) . . ?
O12 Sm1 O3 73.91(15) 8_556 . ?
O6 Sm1 O3 82.18(15) . . ?
O1 Sm1 O4W 72.17(15) . . ?
O10 Sm1 O4W 134.81(15) . . ?
O7 Sm1 O4W 70.42(14) . . ?
O12 Sm1 O4W 142.63(14) 8_556 . ?
O6 Sm1 O4W 69.67(15) . . ?
O3 Sm1 O4W 75.09(14) . . ?
O1 Sm1 O3W 74.00(15) . . ?
O10 Sm1 O3W 72.90(16) . . ?
O7 Sm1 O3W 75.34(14) . . ?
O12 Sm1 O3W 69.39(14) 8_556 . ?
O6 Sm1 O3W 139.88(15) . . ?
O3 Sm1 O3W 135.78(15) . . ?
O4W Sm1 O3W 124.23(14) . . ?
O8 Sm2 O4 144.32(18) 1_545 . ?
O8 Sm2 O11 140.29(17) 1_545 8_556 ?
O4 Sm2 O11 74.87(19) . 8_556 ?
O8 Sm2 O2 95.77(15) 1_545 1_545 ?
O4 Sm2 O2 81.02(16) . 1_545 ?
O11 Sm2 O2 82.29(15) 8_556 1_545 ?
O8 Sm2 O5 86.05(15) 1_545 . ?
O4 Sm2 O5 74.37(16) . . ?
O11 Sm2 O5 121.02(17) 8_556 . ?
O2 Sm2 O5 138.75(16) 1_545 . ?
O8 Sm2 O9 81.46(15) 1_545 . ?
O4 Sm2 O9 118.14(17) . . ?
O11 Sm2 O9 81.21(15) 8_556 . ?
O2 Sm2 O9 149.99(16) 1_545 . ?
O5 Sm2 O9 71.13(17) . . ?
O8 Sm2 O1W 71.79(16) 1_545 . ?
O4 Sm2 O1W 139.90(17) . . ?
O11 Sm2 O1W 69.09(17) 8_556 . ?
O2 Sm2 O1W 77.37(15) 1_545 . ?
O5 Sm2 O1W 140.41(15) . . ?
O9 Sm2 O1W 73.38(16) . . ?
O8 Sm2 O2W 72.28(16) 1_545 . ?
O4 Sm2 O2W 72.91(18) . . ?
O11 Sm2 O2W 141.54(16) 8_556 . ?
O2 Sm2 O2W 72.50(16) 1_545 . ?
O5 Sm2 O2W 68.90(16) . . ?
O9 Sm2 O2W 133.04(16) . . ?
O1W Sm2 O2W 129.69(16) . . ?
C1 N1 Cu2 169.0(6) . . ?
C2 N2 Cu1 173.7(5) . . ?
C7 N3 C3 116.5(5) . . ?
C7 N3 Cu1 121.3(4) . . ?
C3 N3 Cu1 122.2(4) . . ?
C12 N4 C13 117.4(6) . . ?
C18 N5 C19 116.2(6) . . ?
C18 N5 Cu2 121.7(5) . 8_465 ?
C19 N5 Cu2 122.0(4) . 8_465 ?
C26 N6 C24 118.0(5) . . ?
C34 N7 Cu5 165.7(6) . . ?
C39 N8 C35 117.6(5) . . ?
C39 N8 Cu4 120.6(4) . . ?
C35 N8 Cu4 121.7(4) . . ?
C41 N9 Cu5 177.8(7) . . ?
C33 N10 Cu3 178.8(9) . . ?
C32 N11 C27 116.8(6) . . ?
C32 N11 Cu5 119.6(4) . . ?
C27 N11 Cu5 117.9(5) . . ?
C8 O1 Sm1 165.9(4) . . ?
C8 O2 Sm2 142.4(4) . 1_565 ?
C9 O3 Sm1 129.7(4) . . ?
C9 O4 Sm2 153.4(5) . . ?
C15 O5 Sm2 133.1(4) . . ?
C15 O6 Sm1 150.2(5) . . ?
C30 O7 Sm1 136.8(4) . . ?
C30 O8 Sm2 159.4(5) . 1_565 ?
C21 O9 Sm2 134.5(4) . . ?
C21 O10 Sm1 146.8(4) . . ?
C40 O11 Sm2 148.3(5) . 8_455 ?
C40 O12 Sm1 122.4(4) . 8_455 ?
Sm2 O1W H1W 118.5 . . ?
Sm2 O1W H2W 110.9 . . ?
H1W O1W H2W 124.7 . . ?
Sm2 O2W H4W 122.1 . . ?
Sm2 O2W H3W 95.1 . . ?
H4W O2W H3W 99.8 . . ?
Sm1 O3W H6W 117.0 . . ?
Sm1 O3W H5W 141.5 . . ?
H6W O3W H5W 77.2 . . ?
Sm1 O4W H8W 133.2 . . ?
Sm1 O4W H7W 103.7 . . ?
H8W O4W H7W 98.7 . . ?

loop_
_geom_bond_atom_site_label_1
_geom_bond_atom_site_label_2
_geom_bond_distance
_geom_bond_site_symmetry_2
_geom_bond_publ_flag
C1 N1 1.153(8) . ?
C1 Cu1 1.895(6) 1_565 ?
C2 N2 1.139(8) . ?
C2 Cu2 1.896(6) . ?
C3 N3 1.334(7) . ?
C3 C4 1.373(8) . ?
C3 H4 0.9300 . ?
C4 C5 1.389(8) . ?
C4 H3 0.9300 . ?
C5 C6 1.371(8) . ?
C5 C8 1.502(8) . ?
C6 C7 1.381(8) . ?
C6 H6 0.9300 . ?
C7 N3 1.319(7) . ?
C7 H5 0.9300 . ?
C8 O1 1.235(7) . ?
C8 O2 1.251(7) . ?
C9 O3 1.240(7) . ?
C9 O4 1.240(7) . ?
C9 C10 1.510(9) . ?
C10 C11 1.362(9) . ?
C10 C14 1.372(9) . ?
C11 C12 1.388(8) . ?
C11 H10 0.9300 . ?
C12 N4 1.305(8) . ?
C12 H9 0.9300 . ?
C13 N4 1.335(8) . ?
C13 C14 1.382(9) . ?
C13 H8 0.9300 . ?
C14 H11 0.9300 . ?
C15 O6 1.245(7) . ?
C15 O5 1.251(7) . ?
C15 C16 1.512(9) . ?
C16 C17 1.355(9) . ?
C16 C20 1.372(9) . ?
C17 C18 1.395(9) . ?
C17 H16 0.9300 . ?
C18 N5 1.311(8) . ?
C18 H19 0.9300 . ?
C19 N5 1.322(8) . ?
C19 C20 1.386(9) . ?
C19 H18 0.9300 . ?
C20 H17 0.9300 . ?
C21 O9 1.235(7) . ?
C21 O10 1.245(7) . ?
C21 C22 1.512(9) . ?
C22 C25 1.366(9) . ?
C22 C23 1.373(9) . ?
C23 C24 1.362(9) . ?
C23 H22 0.9300 . ?
C24 N6 1.348(8) . ?
C24 H23 0.9300 . ?
C25 C26 1.390(8) . ?
C25 H25 0.9300 . ?
C26 N6 1.325(8) . ?
C26 H24 0.9300 . ?
C27 N11 1.339(8) . ?
C27 C28 1.378(9) . ?
C27 H29 0.9300 . ?
C28 C29 1.373(9) . ?
C28 H28 0.9300 . ?
C29 C31 1.351(9) . ?
C29 C30 1.498(9) . ?
C30 O7 1.242(7) . ?
C30 O8 1.246(7) . ?
C31 C32 1.377(9) . ?
C31 H31 0.9300 . ?
C32 N11 1.298(8) . ?
C32 H30 0.9300 . ?
C33 N10 1.131(11) . ?
C34 N7 1.148(8) . ?
C34 Cu4 1.865(6) . ?
C35 N8 1.334(8) . ?
C35 C36 1.369(8) . ?
C35 H35 0.9300 . ?
C36 C37 1.390(8) . ?
C36 H36 0.9300 . ?
C37 C38 1.387(8) . ?
C37 C40 1.498(9) . ?
C38 C39 1.379(8) . ?
C38 H37 0.9300 . ?
C39 N8 1.328(8) . ?
C39 H34 0.9300 . ?
C40 O11 1.238(7) . ?
C40 O12 1.248(7) . ?
C41 N9 1.133(8) . ?
C41 Cu4 1.861(6) 1_565 ?
C42 N13 1.125(13) 2_556 ?
C42 C42 1.125(13) 2_556 ?
C42 Cu3 1.880(6) . ?
Cu1 C1 1.895(6) 1_545 ?
Cu1 N2 1.940(6) . ?
Cu1 N3 2.136(5) . ?
Cu2 N1 1.928(6) . ?
Cu2 N5 2.127(6) 8_566 ?
Cu3 N10 1.898(9) . ?
Cu3 Cu5 2.7236(14) . ?
Cu4 C41 1.861(6) 1_545 ?
Cu4 N8 2.132(5) . ?
Cu5 N7 1.909(7) . ?
Cu5 N9 1.925(7) . ?
Cu5 N11 2.094(5) . ?
Sm1 O1 2.346(4) . ?
Sm1 O10 2.362(4) . ?
Sm1 O7 2.398(4) . ?
Sm1 O12 2.409(4) 8_556 ?
Sm1 O6 2.422(4) . ?
Sm1 O3 2.444(4) . ?
Sm1 O4W 2.502(4) . ?
Sm1 O3W 2.513(4) . ?
Sm2 O8 2.324(4) 1_545 ?
Sm2 O4 2.344(4) . ?
Sm2 O11 2.362(5) 8_556 ?
Sm2 O2 2.368(4) 1_545 ?
Sm2 O5 2.400(4) . ?
Sm2 O9 2.435(4) . ?
Sm2 O1W 2.524(4) . ?
Sm2 O2W 2.534(4) . ?
N5 Cu2 2.127(6) 8_465 ?
O2 Sm2 2.368(4) 1_565 ?
O8 Sm2 2.324(4) 1_565 ?
O11 Sm2 2.362(4) 8_455 ?
O12 Sm1 2.409(4) 8_455 ?
O1W H1W 0.7661 . ?
O1W H2W 0.9086 . ?
O2W H4W 0.9218 . ?
O2W H3W 0.9341 . ?
O3W H6W 1.0395 . ?
O3W H5W 0.8651 . ?
O4W H8W 0.8817 . ?
O4W H7W 0.8335 . ?

loop_
_geom_hbond_atom_site_label_D
_geom_hbond_atom_site_label_H
_geom_hbond_atom_site_label_A
_geom_hbond_distance_DH
_geom_hbond_distance_HA
_geom_hbond_distance_DA
_geom_hbond_angle_DHA
_geom_hbond_site_symmetry_A
O1W H1W O8 0.77 2.71 2.847(6) 92.4 1_545
O1W H1W O3W 0.77 2.76 3.027(6) 102.7 1_545
O1W H2W O12 0.91 2.34 3.126(6) 145.0 2_556
O1W H2W O3W 0.91 2.42 3.100(6) 131.9 7_557
O2W H4W O4W 0.92 1.95 2.852(6) 166.0 1_545
O2W H3W O5 0.93 2.23 2.793(6) 118.2 .
O2W H3W N1 0.93 2.66 3.285(7) 124.7 4_537
O3W H6W O1W 1.04 2.05 3.027(6) 154.6 1_565
O4W H8W N4 0.88 1.82 2.695(6) 172.5 4_557
O4W H7W O6 0.83 2.37 2.813(6) 114.3 .
